data_7046572
loop_
_publ_author_name
'Najafpour, Mohammad Mahdi'
'Mehrabani, Somayeh'
'Mousazade, Younes'
'Ho\/ly\'nska, Ma\/lgorzata'

_publ_section_title
;
 Water oxidation by a copper(ii) complex: new findings, questions,
 challenges and a new hypothesis.
;
_journal_issue 27
_journal_name_full 'Dalton transactions (Cambridge, England : 2003)'
_journal_page_first 9021
_journal_page_last 9029
_journal_paper_doi 10.1039/c8dt01876f
_journal_volume 47
_journal_year 2018
_chemical_formula_moiety 'C14 H9 Cu N3 O5, H2O'
_chemical_formula_sum 'C14 H11 Cu N3 O6'
_chemical_formula_weight 380.80
_space_group_IT_number 2
_space_group_name_Hall '-P 1'
_space_group_name_H-M_alt 'P -1'
_symmetry_cell_setting triclinic
_symmetry_space_group_name_Hall '-P 1'
_symmetry_space_group_name_H-M 'P -1'
_atom_sites_solution_hydrogens geom
_atom_sites_solution_primary direct
_atom_sites_solution_secondary difmap
_audit_creation_method SHELXL-97
_audit_update_record
;
2018-04-12 deposited with the CCDC.
2018-06-07 downloaded from the CCDC.
;
_cell_angle_alpha 73.95(3)
_cell_angle_beta 83.60(3)
_cell_angle_gamma 80.66(3)
_cell_formula_units_Z 2
_cell_length_a 7.344(3)
_cell_length_b 8.507(3)
_cell_length_c 12.926(4)
_cell_measurement_reflns_used 6057
_cell_measurement_temperature 100(2)
_cell_measurement_theta_max 25.00
_cell_measurement_theta_min 1.64
_cell_volume 763.9(5)
_computing_structure_refinement 'SHELXL-97 (Sheldrick, 1997)'
_computing_structure_solution 'SHELXS-97 (Sheldrick, 1990)'
_diffrn_ambient_temperature 100(2)
_diffrn_measured_fraction_theta_full 0.997
_diffrn_measured_fraction_theta_max 0.997
_diffrn_measurement_device_type IPDS2
_diffrn_measurement_method \w
_diffrn_radiation_monochromator graphite
_diffrn_radiation_source 'fine-focus sealed tube'
_diffrn_radiation_type MoK\a
_diffrn_radiation_wavelength 0.71073
_diffrn_reflns_av_R_equivalents 0.1141
_diffrn_reflns_av_sigmaI/netI 0.1004
_diffrn_reflns_limit_h_max 8
_diffrn_reflns_limit_h_min -8
_diffrn_reflns_limit_k_max 10
_diffrn_reflns_limit_k_min -9
_diffrn_reflns_limit_l_max 15
_diffrn_reflns_limit_l_min -15
_diffrn_reflns_number 5636
_diffrn_reflns_theta_full 25.00
_diffrn_reflns_theta_max 25.00
_diffrn_reflns_theta_min 1.64
_exptl_absorpt_coefficient_mu 1.467
_exptl_absorpt_correction_T_max 0.919
_exptl_absorpt_correction_T_min 0.787
_exptl_absorpt_correction_type numerical
_exptl_absorpt_process_details 'Stoe, X-area ver. 1.54'
_exptl_crystal_colour blue
_exptl_crystal_density_diffrn 1.656
_exptl_crystal_density_method 'not measured'
_exptl_crystal_description block
_exptl_crystal_F_000 386
_exptl_crystal_size_max 0.28
_exptl_crystal_size_mid 0.18
_exptl_crystal_size_min 0.10
_refine_diff_density_max 0.65
_refine_diff_density_min -0.86
_refine_diff_density_rms 0.12
_refine_ls_extinction_method none
_refine_ls_goodness_of_fit_ref 1.011
_refine_ls_hydrogen_treatment constr
_refine_ls_matrix_type full
_refine_ls_number_parameters 217
_refine_ls_number_reflns 2686
_refine_ls_number_restraints 0
_refine_ls_restrained_S_all 1.011
_refine_ls_R_factor_all 0.0814
_refine_ls_R_factor_gt 0.0624
_refine_ls_shift/su_max 0.000
_refine_ls_shift/su_mean 0.000
_refine_ls_structure_factor_coef Fsqd
_refine_ls_weighting_details 'calc w=1/[\s^2^(Fo^2^)+(0.0730P)^2^] where P=(Fo^2^+2Fc^2^)/3'
_refine_ls_weighting_scheme calc
_refine_ls_wR_factor_gt 0.1425
_refine_ls_wR_factor_ref 0.1483
_reflns_number_gt 1922
_reflns_number_total 2686
_reflns_threshold_expression >2sigma(I)
_cod_data_source_file c8dt01876f2.cif
_cod_data_source_block mh238ab
_cod_depositor_comments 'Adding full bibliography for 7046572.cif.'
_cod_database_code 7046572

loop_
_symmetry_equiv_pos_as_xyz
'x, y, z'
'-x, -y, -z'

loop_
_atom_site_label
_atom_site_type_symbol
_atom_site_fract_x
_atom_site_fract_y
_atom_site_fract_z
_atom_site_U_iso_or_equiv
_atom_site_adp_type
_atom_site_occupancy
_atom_site_symmetry_multiplicity
_atom_site_calc_flag
_atom_site_refinement_flags
Cu1 Cu 0.22710(9) 0.86335(7) 0.22623(6) 0.0324(2) Uani 1 1 d .
N1 N 0.0829(6) 0.6757(5) 0.2623(4) 0.0346(11) Uani 1 1 d .
N2 N 0.0145(5) 0.9737(4) 0.1452(4) 0.0305(10) Uani 1 1 d .
N3 N 0.2955(6) 1.0919(5) 0.1862(4) 0.0328(11) Uani 1 1 d .
O1 O -0.2607(5) 0.9247(4) 0.0933(3) 0.0357(9) Uani 1 1 d .
O2 O -0.1147(5) 1.2339(4) 0.0467(3) 0.0375(10) Uani 1 1 d .
O3 O 0.4192(5) 0.7596(4) 0.3251(3) 0.0346(9) Uani 1 1 d .
O4 O 0.2325(6) 0.8769(5) 0.4381(4) 0.0513(11) Uani 1 1 d .
O1W O 0.4112(5) 0.8007(4) 0.0816(3) 0.0323(9) Uani 1 1 d .
O2W O 0.1518(6) 0.9843(5) 0.6233(4) 0.0545(12) Uani 1 1 d .
C1 C 0.1272(8) 0.5261(6) 0.3295(5) 0.0383(14) Uani 1 1 d .
H1A H 0.2402 0.5033 0.3636 0.046 Uiso 1 1 calc R
C2 C 0.0157(8) 0.4048(6) 0.3511(5) 0.0431(15) Uani 1 1 d .
H2A H 0.0499 0.3003 0.3997 0.052 Uiso 1 1 calc R
C3 C -0.1469(8) 0.4379(6) 0.3006(5) 0.0444(16) Uani 1 1 d .
H3A H -0.2267 0.3559 0.3142 0.053 Uiso 1 1 calc R
C4 C -0.1941(7) 0.5920(6) 0.2295(5) 0.0361(13) Uani 1 1 d .
H4A H -0.3042 0.6158 0.1925 0.043 Uiso 1 1 calc R
C5 C -0.0779(7) 0.7084(6) 0.2143(5) 0.0319(13) Uani 1 1 d .
C6 C -0.1197(7) 0.8827(5) 0.1433(5) 0.0313(12) Uani 1 1 d .
C7 C 0.0067(7) 1.1405(6) 0.0997(5) 0.0335(13) Uani 1 1 d .
C8 C 0.1713(7) 1.2034(6) 0.1250(5) 0.0331(13) Uani 1 1 d .
C9 C 0.1999(7) 1.3672(6) 0.0857(5) 0.0389(14) Uani 1 1 d .
H9A H 0.1129 1.4449 0.0419 0.047 Uiso 1 1 calc R
C10 C 0.3561(8) 1.4164(6) 0.1108(5) 0.0421(15) Uani 1 1 d .
H10A H 0.3764 1.5286 0.0857 0.050 Uiso 1 1 calc R
C11 C 0.4813(8) 1.3014(6) 0.1722(5) 0.0375(14) Uani 1 1 d .
H11A H 0.5910 1.3323 0.1888 0.045 Uiso 1 1 calc R
C12 C 0.4464(7) 1.1397(6) 0.2098(5) 0.0384(14) Uani 1 1 d .
H12A H 0.5322 1.0605 0.2536 0.046 Uiso 1 1 calc R
C13 C 0.3834(8) 0.7974(6) 0.4154(6) 0.0408(15) Uani 1 1 d .
C14 C 0.5298(9) 0.7394(7) 0.4954(5) 0.0493(16) Uani 1 1 d .
H14A H 0.6379 0.6795 0.4645 0.074 Uiso 1 1 calc R
H14B H 0.4808 0.6659 0.5616 0.074 Uiso 1 1 calc R
H14C H 0.5661 0.8349 0.5123 0.074 Uiso 1 1 calc R

loop_
_atom_site_aniso_label
_atom_site_aniso_U_11
_atom_site_aniso_U_22
_atom_site_aniso_U_33
_atom_site_aniso_U_23
_atom_site_aniso_U_13
_atom_site_aniso_U_12
Cu1 0.0244(4) 0.0188(3) 0.0556(5) -0.0127(3) -0.0063(3) 0.0003(2)
N1 0.028(2) 0.0187(19) 0.054(3) -0.0062(19) -0.005(2) 0.0009(16)
N2 0.021(2) 0.0176(19) 0.055(3) -0.0121(19) -0.002(2) -0.0025(15)
N3 0.025(2) 0.023(2) 0.052(3) -0.016(2) -0.004(2) 0.0031(16)
O1 0.027(2) 0.0219(16) 0.058(3) -0.0098(17) -0.0040(19) -0.0028(14)
O2 0.0259(19) 0.0249(17) 0.063(3) -0.0148(17) -0.0081(19) 0.0026(15)
O3 0.030(2) 0.0231(17) 0.052(3) -0.0118(17) -0.0059(19) -0.0009(14)
O4 0.040(2) 0.051(2) 0.061(3) -0.021(2) -0.005(2) 0.0084(19)
O1W 0.0248(18) 0.0206(16) 0.054(3) -0.0144(16) -0.0030(18) -0.0023(13)
O2W 0.051(3) 0.053(3) 0.063(3) -0.024(2) 0.003(2) -0.008(2)
C1 0.034(3) 0.025(2) 0.056(4) -0.008(2) -0.010(3) -0.002(2)
C2 0.037(3) 0.024(3) 0.066(4) -0.005(3) -0.014(3) -0.004(2)
C3 0.037(3) 0.024(3) 0.070(5) -0.006(3) -0.006(3) -0.009(2)
C4 0.026(3) 0.027(2) 0.057(4) -0.010(2) -0.009(3) -0.004(2)
C5 0.022(3) 0.022(2) 0.052(4) -0.012(2) -0.002(3) -0.0027(19)
C6 0.026(3) 0.021(2) 0.049(4) -0.014(2) -0.003(3) -0.0004(19)
C7 0.019(3) 0.024(2) 0.060(4) -0.019(3) -0.003(3) 0.002(2)
C8 0.026(3) 0.022(2) 0.054(4) -0.018(2) -0.005(3) 0.0010(19)
C9 0.030(3) 0.021(2) 0.066(4) -0.015(3) -0.007(3) 0.000(2)
C10 0.032(3) 0.024(3) 0.075(5) -0.020(3) -0.003(3) -0.006(2)
C11 0.032(3) 0.028(3) 0.058(4) -0.022(3) -0.001(3) -0.005(2)
C12 0.027(3) 0.027(2) 0.066(4) -0.021(3) -0.004(3) -0.001(2)
C13 0.033(3) 0.025(3) 0.064(4) -0.010(3) -0.002(3) -0.005(2)
C14 0.043(4) 0.039(3) 0.064(5) -0.010(3) -0.015(3) -0.001(3)

loop_
_atom_type_symbol
_atom_type_description
_atom_type_scat_dispersion_real
_atom_type_scat_dispersion_imag
_atom_type_scat_source
C C 0.0033 0.0016 'International Tables Vol C Tables 4.2.6.8 and 6.1.1.4'
H H 0.0000 0.0000 'International Tables Vol C Tables 4.2.6.8 and 6.1.1.4'
Cu Cu 0.3201 1.2651 'International Tables Vol C Tables 4.2.6.8 and 6.1.1.4'
N N 0.0061 0.0033 'International Tables Vol C Tables 4.2.6.8 and 6.1.1.4'
O O 0.0106 0.0060 'International Tables Vol C Tables 4.2.6.8 and 6.1.1.4'

loop_
_geom_angle_atom_site_label_1
_geom_angle_atom_site_label_2
_geom_angle_atom_site_label_3
_geom_angle
N2 Cu1 O3 171.87(18)
N2 Cu1 N1 81.97(17)
O3 Cu1 N1 96.85(17)
N2 Cu1 N3 82.59(17)
O3 Cu1 N3 97.26(16)
N1 Cu1 N3 162.49(17)
N2 Cu1 O1W 96.07(16)
O3 Cu1 O1W 92.06(15)
N1 Cu1 O1W 98.32(16)
N3 Cu1 O1W 91.47(16)
C1 N1 C5 118.7(4)
C1 N1 Cu1 126.9(4)
C5 N1 Cu1 114.3(3)
C6 N2 C7 125.1(4)
C6 N2 Cu1 117.7(3)
C7 N2 Cu1 117.1(3)
C12 N3 C8 119.7(4)
C12 N3 Cu1 127.7(4)
C8 N3 Cu1 112.5(3)
C13 O3 Cu1 111.7(3)
N1 C1 C2 122.6(5)
N1 C1 H1A 118.7
C2 C1 H1A 118.7
C1 C2 C3 118.5(5)
C1 C2 H2A 120.8
C3 C2 H2A 120.8
C2 C3 C4 119.7(5)
C2 C3 H3A 120.1
C4 C3 H3A 120.1
C5 C4 C3 118.3(5)
C5 C4 H4A 120.8
C3 C4 H4A 120.8
N1 C5 C4 122.1(5)
N1 C5 C6 115.0(4)
C4 C5 C6 123.0(5)
O1 C6 N2 128.6(5)
O1 C6 C5 120.4(4)
N2 C6 C5 110.9(4)
O2 C7 N2 127.9(5)
O2 C7 C8 121.2(4)
N2 C7 C8 110.8(4)
N3 C8 C9 120.6(5)
N3 C8 C7 117.0(4)
C9 C8 C7 122.4(5)
C10 C9 C8 119.4(5)
C10 C9 H9A 120.3
C8 C9 H9A 120.3
C11 C10 C9 119.2(5)
C11 C10 H10A 120.4
C9 C10 H10A 120.4
C10 C11 C12 119.2(5)
C10 C11 H11A 120.4
C12 C11 H11A 120.4
N3 C12 C11 121.8(5)
N3 C12 H12A 119.1
C11 C12 H12A 119.1
O4 C13 O3 122.2(6)
O4 C13 C14 120.5(6)
O3 C13 C14 117.3(5)
C13 C14 H14A 109.5
C13 C14 H14B 109.5
H14A C14 H14B 109.5
C13 C14 H14C 109.5
H14A C14 H14C 109.5
H14B C14 H14C 109.5

loop_
_geom_bond_atom_site_label_1
_geom_bond_atom_site_label_2
_geom_bond_distance
Cu1 N2 1.940(4)
Cu1 O3 1.943(4)
Cu1 N1 1.978(4)
Cu1 N3 2.000(4)
Cu1 O1W 2.315(4)
N1 C1 1.341(7)
N1 C5 1.348(7)
N2 C6 1.354(6)
N2 C7 1.372(6)
N3 C12 1.333(7)
N3 C8 1.350(7)
O1 C6 1.232(6)
O2 C7 1.226(6)
O3 C13 1.283(7)
O4 C13 1.251(7)
C1 C2 1.370(7)
C1 H1A 0.9500
C2 C3 1.377(8)
C2 H2A 0.9500
C3 C4 1.393(7)
C3 H3A 0.9500
C4 C5 1.370(7)
C4 H4A 0.9500
C5 C6 1.516(7)
C7 C8 1.499(7)
C8 C9 1.387(7)
C9 C10 1.382(8)
C9 H9A 0.9500
C10 C11 1.369(8)
C10 H10A 0.9500
C11 C12 1.382(7)
C11 H11A 0.9500
C12 H12A 0.9500
C13 C14 1.504(8)
C14 H14A 0.9800
C14 H14B 0.9800
C14 H14C 0.9800
